data_4115322
loop_
_publ_author_name
'Guang Zhu'
'Joseph M. Tanski'
'David G. Churchill'
'Kevin E. Janak'
'Gerard Parkin'

_publ_section_title
;
 The Reactivity of Mo(PMe3)6 towards Heterocyclic Nitrogen Compounds:
 Transformations Relevant to Hydrodenitrogenation
;
_journal_name_full 'Journal of the American Chemical Society'
_journal_page_first 13658
_journal_page_last 13659
_journal_paper_doi 10.1021/ja028512w
_journal_volume 124
_journal_year 2002
_chemical_formula_sum 'C21 H36 Mo N P3'
_chemical_formula_weight 491.36
_chemical_name_systematic
; 
 ? 
;
_space_group_IT_number 5
_symmetry_cell_setting monoclinic
_symmetry_space_group_name_Hall 'C 2y'
_symmetry_space_group_name_H-M 'C 1 2 1'
_atom_sites_solution_hydrogens geom
_atom_sites_solution_primary direct
_atom_sites_solution_secondary difmap
_audit_creation_method SHELXL-97
_cell_angle_alpha 90.00
_cell_angle_beta 100.5120(10)
_cell_angle_gamma 90.00
_cell_formula_units_Z 20
_cell_length_a 52.243(4)
_cell_length_b 13.0264(9)
_cell_length_c 18.3017(13)
_cell_measurement_temperature 243(2)
_cell_volume 12246.0(15)
_computing_cell_refinement 'Bruker SMART'
_computing_data_collection 'Bruker SMART'
_computing_data_reduction 'Bruker SHELXTL'
_computing_molecular_graphics 'Bruker SHELXTL'
_computing_publication_material 'Bruker SHELXTL'
_computing_structure_refinement 'SHELXL-97 (Sheldrick, 1997)'
_computing_structure_solution 'SHELXS-97 (Sheldrick, 1990)'
_diffrn_ambient_temperature 243(2)
_diffrn_measured_fraction_theta_full 0.923
_diffrn_measured_fraction_theta_max 0.923
_diffrn_measurement_device_type 'CCD area detector'
_diffrn_measurement_method 'phi and omega scans'
_diffrn_radiation_monochromator graphite
_diffrn_radiation_source 'fine-focus sealed tube'
_diffrn_radiation_type MoK\a
_diffrn_radiation_wavelength 0.71073
_diffrn_reflns_av_R_equivalents 0.1349
_diffrn_reflns_av_sigmaI/netI 0.2951
_diffrn_reflns_limit_h_max 66
_diffrn_reflns_limit_h_min -69
_diffrn_reflns_limit_k_max 17
_diffrn_reflns_limit_k_min -14
_diffrn_reflns_limit_l_max 23
_diffrn_reflns_limit_l_min -19
_diffrn_reflns_number 43343
_diffrn_reflns_theta_full 28.32
_diffrn_reflns_theta_max 28.32
_diffrn_reflns_theta_min 1.13
_exptl_absorpt_coefficient_mu 0.737
_exptl_absorpt_correction_type none
_exptl_crystal_density_diffrn 1.333
_exptl_crystal_F_000 5120
_exptl_crystal_size_max 0.05
_exptl_crystal_size_mid 0.02
_exptl_crystal_size_min 0.02
_refine_diff_density_max 0.659
_refine_diff_density_min -0.578
_refine_diff_density_rms 0.106
_refine_ls_abs_structure_details 'Flack H D (1983), Acta Cryst. A39, 876-881'
_refine_ls_abs_structure_Flack 0.03(3)
_refine_ls_extinction_coef 0.000012(2)
_refine_ls_extinction_expression Fc^*^=kFc[1+0.001xFc^2^\l^3^/sin(2\q)]^-1/4^
_refine_ls_extinction_method SHELXL
_refine_ls_goodness_of_fit_ref 0.874
_refine_ls_hydrogen_treatment mixed
_refine_ls_matrix_type full
_refine_ls_number_parameters 1188
_refine_ls_number_reflns 21743
_refine_ls_number_restraints 1
_refine_ls_restrained_S_all 0.874
_refine_ls_R_factor_all 0.2180
_refine_ls_R_factor_gt 0.0600
_refine_ls_shift/su_max 0.056
_refine_ls_shift/su_mean 0.003
_refine_ls_structure_factor_coef Fsqd
_refine_ls_weighting_details 'calc w=1/[\s^2^(Fo^2^)+(0.0100P)^2^+0.0000P] where P=(Fo^2^+2Fc^2^)/3'
_refine_ls_weighting_scheme calc
_refine_ls_wR_factor_gt 0.0676
_refine_ls_wR_factor_ref 0.0924
_reflns_number_gt 8534
_reflns_number_total 21743
_reflns_threshold_expression >2sigma(I)
_cod_data_source_file ja028512w-2_s3.cif
_cod_data_source_block monos
_cod_original_cell_volume 12246.1(15)
_cod_database_code 4115322

loop_
_symmetry_equiv_pos_as_xyz
'x, y, z'
'-x, y, -z'
'x+1/2, y+1/2, z'
'-x+1/2, y+1/2, -z'

loop_
_atom_site_label
_atom_site_type_symbol
_atom_site_fract_x
_atom_site_fract_y
_atom_site_fract_z
_atom_site_U_iso_or_equiv
_atom_site_adp_type
_atom_site_occupancy
_atom_site_symmetry_multiplicity
_atom_site_calc_flag
_atom_site_refinement_flags
Mo1 Mo 0.495706(17) 0.63131(7) 0.28637(5) 0.0354(3) Uani 1 1 d .
Mo2 Mo 0.376929(17) 0.18834(7) 0.40783(5) 0.0315(3) Uani 1 1 d .
Mo3 Mo 0.425602(18) 1.09850(7) 0.00005(5) 0.0377(3) Uani 1 1 d .
Mo4 Mo 0.282414(19) 0.70451(8) 0.21223(5) 0.0427(3) Uani 1 1 d .
Mo5 Mo 0.190620(18) 0.14077(7) 0.27736(5) 0.0415(3) Uani 1 1 d .
N1 N 0.49604(18) 0.8309(7) 0.4205(5) 0.048(3) Uani 1 1 d .
N2 N 0.38534(15) -0.0155(6) 0.2792(4) 0.031(2) Uani 1 1 d .
N3 N 0.40817(16) 0.9483(7) 0.1437(5) 0.041(2) Uani 1 1 d .
N4 N 0.27477(18) 0.4374(8) 0.2556(6) 0.054(3) Uani 1 1 d .
N5 N 0.24863(18) 0.2813(8) 0.3254(6) 0.053(3) Uani 1 1 d .
P11 P 0.50403(7) 0.4519(3) 0.29768(19) 0.0521(10) Uani 1 1 d .
P12 P 0.50755(5) 0.6552(2) 0.16666(16) 0.0416(9) Uani 1 1 d .
P13 P 0.54086(5) 0.6707(3) 0.34532(16) 0.0483(10) Uani 1 1 d .
P21 P 0.38407(7) 0.3698(2) 0.39517(18) 0.0490(10) Uani 1 1 d .
P22 P 0.42347(5) 0.1559(3) 0.40224(16) 0.0447(9) Uani 1 1 d .
P23 P 0.38818(5) 0.1508(2) 0.53972(15) 0.0403(8) Uani 1 1 d .
P31 P 0.43009(8) 1.2725(3) -0.0366(2) 0.0751(13) Uani 1 1 d .
P32 P 0.42077(6) 1.0403(3) -0.12647(17) 0.0498(10) Uani 1 1 d .
P33 P 0.37911(6) 1.1114(3) -0.00845(18) 0.0593(11) Uani 1 1 d .
P41 P 0.23655(6) 0.6735(3) 0.16710(17) 0.0557(10) Uani 1 1 d .
P42 P 0.29107(7) 0.8856(2) 0.2033(2) 0.0555(11) Uani 1 1 d .
P43 P 0.28810(6) 0.6912(3) 0.08120(18) 0.0557(10) Uani 1 1 d .
P51 P 0.17194(7) 0.0470(3) 0.3674(2) 0.0778(13) Uani 1 1 d .
P52 P 0.17956(7) 0.3032(3) 0.3279(2) 0.0637(11) Uani 1 1 d .
P53 P 0.15123(6) 0.1354(3) 0.18732(17) 0.0573(9) Uani 1 1 d .
C1 C 0.4975(2) 0.9159(9) 0.3780(6) 0.036(3) Uani 1 1 d .
C2 C 0.5090(2) 1.0118(10) 0.3973(6) 0.056(4) Uani 1 1 d .
H2B H 0.5166 1.0248 0.4471 0.067 Uiso 1 1 calc R
C3 C 0.5096(2) 1.0880(8) 0.3444(7) 0.059(4) Uani 1 1 d .
H3B H 0.5177 1.1515 0.3576 0.071 Uiso 1 1 calc R
C4 C 0.4977(2) 1.0674(8) 0.2707(6) 0.045(3) Uani 1 1 d .
H4B H 0.4979 1.1188 0.2348 0.053 Uiso 1 1 calc R
C5 C 0.4856(2) 0.9762(9) 0.2485(6) 0.041(3) Uani 1 1 d .
H5B H 0.4772 0.9664 0.1991 0.049 Uiso 1 1 calc R
C6 C 0.4863(2) 0.8986(8) 0.3009(7) 0.036(3) Uani 1 1 d .
C7 C 0.47614(18) 0.7918(8) 0.2991(6) 0.027(3) Uani 1 1 d .
C8 C 0.46072(19) 0.7320(8) 0.2432(6) 0.039(3) Uani 1 1 d .
H8A H 0.4567 0.7549 0.1907 0.047 Uiso 1 1 calc R
C9 C 0.45081(18) 0.6395(10) 0.2664(6) 0.049(3) Uani 1 1 d .
H9A H 0.4408 0.5941 0.2280 0.059 Uiso 1 1 calc R
C10 C 0.4604(2) 0.5972(9) 0.3386(7) 0.056(4) Uani 1 1 d .
H10A H 0.4561 0.5256 0.3502 0.068 Uiso 1 1 calc R
C11 C 0.4770(2) 0.6565(9) 0.3913(6) 0.053(4) Uani 1 1 d .
H11A H 0.4852 0.6255 0.4393 0.064 Uiso 1 1 calc R
C12 C 0.4831(2) 0.7593(9) 0.3747(7) 0.048(4) Uani 1 1 d .
C21 C 0.3855(2) -0.0998(8) 0.3266(6) 0.030(3) Uani 1 1 d .
C22 C 0.3988(2) -0.1907(9) 0.3250(6) 0.049(3) Uani 1 1 d .
H22A H 0.4084 -0.2033 0.2872 0.059 Uiso 1 1 calc R
C23 C 0.3978(2) -0.2654(8) 0.3809(6) 0.049(4) Uani 1 1 d .
H23A H 0.4076 -0.3259 0.3822 0.059 Uiso 1 1 calc R
C24 C 0.3819(2) -0.2484(9) 0.4347(6) 0.052(4) Uani 1 1 d .
H24A H 0.3802 -0.2996 0.4697 0.062 Uiso 1 1 calc R
C25 C 0.3694(2) -0.1591(9) 0.4354(6) 0.039(3) Uani 1 1 d .
H25A H 0.3594 -0.1481 0.4724 0.047 Uiso 1 1 calc R
C26 C 0.37057(19) -0.0819(8) 0.3840(6) 0.030(3) Uani 1 1 d .
C27 C 0.36031(19) 0.0215(9) 0.3687(6) 0.035(3) Uani 1 1 d .
C28 C 0.34233(18) 0.0816(8) 0.4000(6) 0.040(3) Uani 1 1 d .
H28A H 0.3360 0.0587 0.4451 0.049 Uiso 1 1 calc R
C29 C 0.33230(19) 0.1686(9) 0.3615(7) 0.051(4) Uani 1 1 d .
H29A H 0.3196 0.2117 0.3818 0.061 Uiso 1 1 calc R
C31 C 0.4266(2) 1.0017(9) 0.1123(6) 0.037(3) Uani 1 1 d .
C32 C 0.4357(2) 1.1036(9) 0.1268(5) 0.049(3) Uani 1 1 d .
H32A H 0.4268 1.1517 0.1558 0.059 Uiso 1 1 calc R
C33 C 0.4570(2) 1.1348(11) 0.0960(6) 0.061(4) Uani 1 1 d .
H33A H 0.4627 1.2071 0.1031 0.073 Uiso 1 1 calc R
C34 C 0.4684(2) 1.0734(10) 0.0473(6) 0.051(4) Uani 1 1 d .
H34A H 0.4820 1.1021 0.0218 0.061 Uiso 1 1 calc R
C35 C 0.4576(2) 0.9796(10) 0.0269(6) 0.050(4) Uani 1 1 d .
H35A H 0.4632 0.9393 -0.0131 0.060 Uiso 1 1 calc R
C36 C 0.4374(2) 0.9436(9) 0.0621(7) 0.043(3) Uani 1 1 d .
C37 C 0.4248(2) 0.8438(8) 0.0619(6) 0.032(3) Uani 1 1 d .
C38 C 0.4262(2) 0.7492(9) 0.0251(6) 0.055(4) Uani 1 1 d .
H38A H 0.4371 0.7417 -0.0099 0.066 Uiso 1 1 calc R
C39 C 0.4112(2) 0.6674(9) 0.0412(8) 0.072(5) Uani 1 1 d .
H39A H 0.4129 0.6034 0.0189 0.087 Uiso 1 1 calc R
C41 C 0.2862(2) 0.5296(9) 0.2730(6) 0.042(3) Uani 1 1 d .
C42 C 0.2788(2) 0.6090(9) 0.3172(6) 0.060(4) Uani 1 1 d .
H42A H 0.2621 0.6058 0.3354 0.072 Uiso 1 1 calc R
C43 C 0.2965(3) 0.6925(10) 0.3379(6) 0.071(4) Uani 1 1 d .
H43A H 0.2925 0.7472 0.3716 0.085 Uiso 1 1 calc R
C44 C 0.3191(3) 0.6977(11) 0.3062(7) 0.077(5) Uani 1 1 d .
H44A H 0.3295 0.7616 0.3154 0.093 Uiso 1 1 calc R
C45 C 0.3243(2) 0.6357(10) 0.2493(6) 0.053(3) Uani 1 1 d .
H45A H 0.3386 0.6510 0.2222 0.063 Uiso 1 1 calc R
C46 C 0.3083(2) 0.5460(10) 0.2336(7) 0.052(4) Uani 1 1 d .
C47 C 0.3092(2) 0.4575(10) 0.1916(6) 0.045(3) Uani 1 1 d .
C48 C 0.3265(3) 0.4251(11) 0.1476(9) 0.090(5) Uani 1 1 d .
H48A H 0.3411 0.4644 0.1423 0.108 Uiso 1 1 calc R
C49 C 0.3210(3) 0.3282(11) 0.1102(8) 0.083(5) Uani 1 1 d .
H49A H 0.3311 0.3057 0.0759 0.100 Uiso 1 1 calc R
C51 C 0.2342(2) 0.2021(11) 0.2847(6) 0.049(3) Uani 1 1 d .
C52 C 0.2205(2) 0.2036(11) 0.2116(7) 0.059(4) Uani 1 1 d .
H52A H 0.2172 0.2694 0.1845 0.070 Uiso 1 1 calc R
C53 C 0.2096(2) 0.1124(10) 0.1792(7) 0.058(4) Uani 1 1 d .
H53A H 0.1988 0.1149 0.1288 0.070 Uiso 1 1 calc R
C54 C 0.2114(2) 0.0216(9) 0.2182(8) 0.057(4) Uani 1 1 d .
H54A H 0.2017 -0.0394 0.1957 0.068 Uiso 1 1 calc R
C55 C 0.2222(2) 0.0212(10) 0.2949(7) 0.054(4) Uani 1 1 d .
H55A H 0.2203 -0.0403 0.3252 0.065 Uiso 1 1 calc R
C56 C 0.2350(2) 0.1099(9) 0.3295(7) 0.046(3) Uani 1 1 d .
C57 C 0.2521(2) 0.1375(13) 0.3989(7) 0.057(4) Uani 1 1 d .
C58 C 0.2618(2) 0.0802(10) 0.4631(8) 0.072(4) Uani 1 1 d .
H58A H 0.2576 0.0103 0.4658 0.087 Uiso 1 1 calc R
C59 C 0.2773(3) 0.1274(13) 0.5214(8) 0.089(5) Uani 1 1 d .
H59A H 0.2834 0.0910 0.5655 0.107 Uiso 1 1 calc R
C111 C 0.4751(3) 0.3700(9) 0.2637(8) 0.112(6) Uani 1 1 d .
H11B H 0.4799 0.2982 0.2702 0.167 Uiso 1 1 calc R
H11C H 0.4687 0.3838 0.2115 0.167 Uiso 1 1 calc R
H11D H 0.4615 0.3853 0.2919 0.167 Uiso 1 1 calc R
C112 C 0.5132(3) 0.4045(9) 0.3926(7) 0.094(5) Uani 1 1 d .
H11E H 0.5162 0.3311 0.3917 0.141 Uiso 1 1 calc R
H11F H 0.4993 0.4185 0.4197 0.141 Uiso 1 1 calc R
H11G H 0.5289 0.4387 0.4168 0.141 Uiso 1 1 calc R
C113 C 0.5274(2) 0.3797(9) 0.2511(6) 0.082(5) Uani 1 1 d .
H11H H 0.5273 0.3078 0.2648 0.123 Uiso 1 1 calc R
H11I H 0.5448 0.4074 0.2667 0.123 Uiso 1 1 calc R
H11J H 0.5223 0.3863 0.1976 0.123 Uiso 1 1 calc R
C121 C 0.53888(17) 0.6171(8) 0.1405(5) 0.057(4) Uani 1 1 d .
H12A H 0.5387 0.6353 0.0890 0.086 Uiso 1 1 calc R
H12B H 0.5412 0.5435 0.1466 0.086 Uiso 1 1 calc R
H12C H 0.5531 0.6524 0.1721 0.086 Uiso 1 1 calc R
C122 C 0.5052(2) 0.7850(8) 0.1276(5) 0.064(4) Uani 1 1 d .
H12D H 0.5105 0.7840 0.0795 0.096 Uiso 1 1 calc R
H12E H 0.5166 0.8306 0.1607 0.096 Uiso 1 1 calc R
H12F H 0.4874 0.8090 0.1220 0.096 Uiso 1 1 calc R
C123 C 0.4857(2) 0.5865(9) 0.0938(5) 0.079(5) Uani 1 1 d .
H12G H 0.4911 0.5979 0.0465 0.119 Uiso 1 1 calc R
H12H H 0.4681 0.6115 0.0913 0.119 Uiso 1 1 calc R
H12I H 0.4863 0.5137 0.1050 0.119 Uiso 1 1 calc R
C131 C 0.56809(18) 0.5868(9) 0.3369(6) 0.078(5) Uani 1 1 d .
H13A H 0.5841 0.6163 0.3640 0.117 Uiso 1 1 calc R
H13B H 0.5693 0.5796 0.2850 0.117 Uiso 1 1 calc R
H13C H 0.5653 0.5199 0.3574 0.117 Uiso 1 1 calc R
C132 C 0.55344(19) 0.7951(8) 0.3202(5) 0.057(4) Uani 1 1 d .
H13D H 0.5712 0.8036 0.3460 0.085 Uiso 1 1 calc R
H13E H 0.5428 0.8500 0.3343 0.085 Uiso 1 1 calc R
H13F H 0.5529 0.7975 0.2670 0.085 Uiso 1 1 calc R
C133 C 0.54758(17) 0.6824(10) 0.4452(5) 0.073(4) Uani 1 1 d .
H13G H 0.5659 0.6980 0.4618 0.110 Uiso 1 1 calc R
H13H H 0.5434 0.6183 0.4673 0.110 Uiso 1 1 calc R
H13I H 0.5371 0.7372 0.4602 0.110 Uiso 1 1 calc R
C210 C 0.3449(2) 0.2091(9) 0.3056(6) 0.048(3) Uani 1 1 d .
H21A H 0.3404 0.2790 0.2861 0.057 Uiso 1 1 calc R
C211 C 0.36428(18) 0.1558(9) 0.2816(5) 0.045(3) Uani 1 1 d .
H21B H 0.3739 0.1885 0.2460 0.054 Uiso 1 1 calc R
C218 C 0.3945(3) 0.4159(8) 0.3121(6) 0.076(5) Uani 1 1 d .
H21C H 0.3965 0.4899 0.3149 0.114 Uiso 1 1 calc R
H21D H 0.3815 0.3983 0.2689 0.114 Uiso 1 1 calc R
H21E H 0.4109 0.3843 0.3078 0.114 Uiso 1 1 calc R
C212 C 0.3547(2) 0.4466(8) 0.3896(6) 0.071(4) Uani 1 1 d .
H21F H 0.3588 0.5185 0.3845 0.107 Uiso 1 1 calc R
H21G H 0.3475 0.4370 0.4344 0.107 Uiso 1 1 calc R
H21H H 0.3420 0.4252 0.3468 0.107 Uiso 1 1 calc R
C219 C 0.3705(2) 0.0530(8) 0.3053(5) 0.028(3) Uani 1 1 d .
C213 C 0.4060(2) 0.4436(7) 0.4633(6) 0.067(4) Uani 1 1 d .
H21I H 0.4060 0.5146 0.4473 0.100 Uiso 1 1 calc R
H21J H 0.4234 0.4158 0.4684 0.100 Uiso 1 1 calc R
H21K H 0.4003 0.4399 0.5108 0.100 Uiso 1 1 calc R
C221 C 0.43154(19) 0.1654(10) 0.3101(5) 0.084(5) Uani 1 1 d .
H22B H 0.4500 0.1518 0.3130 0.126 Uiso 1 1 calc R
H22C H 0.4275 0.2340 0.2907 0.126 Uiso 1 1 calc R
H22D H 0.4215 0.1156 0.2775 0.126 Uiso 1 1 calc R
C222 C 0.43608(19) 0.0252(8) 0.4239(6) 0.055(4) Uani 1 1 d .
H22E H 0.4543 0.0226 0.4197 0.082 Uiso 1 1 calc R
H22F H 0.4263 -0.0231 0.3893 0.082 Uiso 1 1 calc R
H22G H 0.4343 0.0074 0.4742 0.082 Uiso 1 1 calc R
C223 C 0.44944(18) 0.2300(9) 0.4558(6) 0.074(5) Uani 1 1 d .
H22H H 0.4660 0.2056 0.4460 0.110 Uiso 1 1 calc R
H22I H 0.4490 0.2224 0.5083 0.110 Uiso 1 1 calc R
H22J H 0.4473 0.3018 0.4420 0.110 Uiso 1 1 calc R
C231 C 0.35990(18) 0.1375(9) 0.5846(5) 0.069(4) Uani 1 1 d .
H23B H 0.3656 0.1226 0.6369 0.104 Uiso 1 1 calc R
H23C H 0.3490 0.0818 0.5614 0.104 Uiso 1 1 calc R
H23D H 0.3500 0.2009 0.5793 0.104 Uiso 1 1 calc R
C232 C 0.4045(2) 0.0316(9) 0.5752(6) 0.076(4) Uani 1 1 d .
H23E H 0.4072 0.0316 0.6291 0.114 Uiso 1 1 calc R
H23F H 0.4211 0.0267 0.5593 0.114 Uiso 1 1 calc R
H23G H 0.3937 -0.0266 0.5562 0.114 Uiso 1 1 calc R
C239 C 0.4065(2) 0.2457(8) 0.6044(5) 0.083(5) Uani 1 1 d .
H23H H 0.4094 0.2184 0.6546 0.125 Uiso 1 1 calc R
H23I H 0.3966 0.3089 0.6025 0.125 Uiso 1 1 calc R
H23J H 0.4232 0.2592 0.5901 0.125 Uiso 1 1 calc R
C310 C 0.3940(2) 0.6772(11) 0.0885(7) 0.071(4) Uani 1 1 d .
H31A H 0.3834 0.6215 0.0962 0.085 Uiso 1 1 calc R
C311 C 0.3921(2) 0.7702(10) 0.1258(6) 0.047(3) Uani 1 1 d .
H31B H 0.3805 0.7773 0.1591 0.056 Uiso 1 1 calc R
C318 C 0.4638(2) 1.3171(10) -0.0378(7) 0.111(6) Uani 1 1 d .
H31C H 0.4634 1.3884 -0.0532 0.166 Uiso 1 1 calc R
H31D H 0.4713 1.2756 -0.0724 0.166 Uiso 1 1 calc R
H31E H 0.4742 1.3105 0.0116 0.166 Uiso 1 1 calc R
C312 C 0.4074(2) 0.8496(9) 0.1126(6) 0.038(3) Uani 1 1 d .
C319 C 0.4190(3) 1.3676(10) 0.0273(9) 0.128(7) Uani 1 1 d .
H31F H 0.4213 1.4366 0.0095 0.192 Uiso 1 1 calc R
H31G H 0.4292 1.3595 0.0768 0.192 Uiso 1 1 calc R
H31H H 0.4008 1.3561 0.0287 0.192 Uiso 1 1 calc R
C313 C 0.4137(3) 1.3312(9) -0.1267(8) 0.119(7) Uani 1 1 d .
H31I H 0.4186 1.4029 -0.1279 0.179 Uiso 1 1 calc R
H31J H 0.3950 1.3258 -0.1309 0.179 Uiso 1 1 calc R
H31K H 0.4191 1.2951 -0.1677 0.179 Uiso 1 1 calc R
C321 C 0.4482(2) 1.0648(9) -0.1729(6) 0.088(5) Uani 1 1 d .
H32B H 0.4442 1.0387 -0.2233 0.131 Uiso 1 1 calc R
H32C H 0.4636 1.0306 -0.1461 0.131 Uiso 1 1 calc R
H32D H 0.4514 1.1381 -0.1739 0.131 Uiso 1 1 calc R
C322 C 0.3935(2) 1.0809(10) -0.2015(5) 0.096(5) Uani 1 1 d .
H32E H 0.3954 1.0485 -0.2479 0.144 Uiso 1 1 calc R
H32F H 0.3938 1.1549 -0.2071 0.144 Uiso 1 1 calc R
H32G H 0.3770 1.0604 -0.1884 0.144 Uiso 1 1 calc R
C323 C 0.4191(2) 0.9007(8) -0.1397(6) 0.076(4) Uani 1 1 d .
H32H H 0.4172 0.8851 -0.1923 0.113 Uiso 1 1 calc R
H32I H 0.4043 0.8737 -0.1207 0.113 Uiso 1 1 calc R
H32J H 0.4350 0.8695 -0.1132 0.113 Uiso 1 1 calc R
C331 C 0.36834(19) 1.1401(11) 0.0788(5) 0.095(5) Uani 1 1 d .
H33B H 0.3495 1.1434 0.0703 0.143 Uiso 1 1 calc R
H33C H 0.3755 1.2056 0.0978 0.143 Uiso 1 1 calc R
H33D H 0.3743 1.0866 0.1148 0.143 Uiso 1 1 calc R
C332 C 0.3572(2) 1.1993(11) -0.0696(7) 0.117(6) Uani 1 1 d .
H33E H 0.3394 1.1890 -0.0624 0.175 Uiso 1 1 calc R
H33F H 0.3583 1.1854 -0.1211 0.175 Uiso 1 1 calc R
H33G H 0.3623 1.2697 -0.0577 0.175 Uiso 1 1 calc R
C333 C 0.3607(2) 0.9909(9) -0.0316(7) 0.093(5) Uani 1 1 d .
H33H H 0.3423 1.0037 -0.0336 0.140 Uiso 1 1 calc R
H33I H 0.3667 0.9397 0.0061 0.140 Uiso 1 1 calc R
H33J H 0.3634 0.9661 -0.0796 0.140 Uiso 1 1 calc R
C410 C 0.3008(3) 0.2689(10) 0.1249(7) 0.066(4) Uani 1 1 d .
H41A H 0.2983 0.2043 0.1018 0.079 Uiso 1 1 calc R
C411 C 0.2189(2) 0.7522(9) 0.0915(7) 0.099(6) Uani 1 1 d .
H41B H 0.2008 0.7304 0.0802 0.148 Uiso 1 1 calc R
H41C H 0.2267 0.7443 0.0477 0.148 Uiso 1 1 calc R
H41D H 0.2197 0.8237 0.1066 0.148 Uiso 1 1 calc R
C418 C 0.2844(2) 0.2970(10) 0.1704(7) 0.057(4) Uani 1 1 d .
H41E H 0.2707 0.2541 0.1782 0.069 Uiso 1 1 calc R
C412 C 0.21584(19) 0.6929(9) 0.2358(6) 0.089(4) Uani 1 1 d .
H41F H 0.1979 0.6791 0.2134 0.133 Uiso 1 1 calc R
H41G H 0.2174 0.7633 0.2533 0.133 Uiso 1 1 calc R
H41H H 0.2212 0.6466 0.2773 0.133 Uiso 1 1 calc R
C419 C 0.2887(3) 0.3944(10) 0.2063(8) 0.053(4) Uani 1 1 d .
C413 C 0.2253(2) 0.5465(8) 0.1342(7) 0.085(5) Uani 1 1 d .
H41I H 0.2065 0.5477 0.1182 0.128 Uiso 1 1 calc R
H41J H 0.2298 0.4971 0.1742 0.128 Uiso 1 1 calc R
H41K H 0.2334 0.5271 0.0928 0.128 Uiso 1 1 calc R
C421 C 0.2683(2) 0.9707(8) 0.1466(7) 0.079(5) Uani 1 1 d .
H42B H 0.2752 1.0401 0.1504 0.119 Uiso 1 1 calc R
H42C H 0.2518 0.9693 0.1637 0.119 Uiso 1 1 calc R
H42D H 0.2657 0.9484 0.0952 0.119 Uiso 1 1 calc R
C422 C 0.3216(2) 0.9246(9) 0.1778(8) 0.098(6) Uani 1 1 d .
H42E H 0.3225 0.9990 0.1765 0.148 Uiso 1 1 calc R
H42F H 0.3226 0.8973 0.1291 0.148 Uiso 1 1 calc R
H42G H 0.3360 0.8985 0.2141 0.148 Uiso 1 1 calc R
C423 C 0.2933(2) 0.9545(9) 0.2907(7) 0.090(5) Uani 1 1 d .
H42H H 0.2968 1.0264 0.2831 0.135 Uiso 1 1 calc R
H42I H 0.3073 0.9258 0.3271 0.135 Uiso 1 1 calc R
H42J H 0.2770 0.9478 0.3086 0.135 Uiso 1 1 calc R
C431 C 0.2775(2) 0.7901(9) 0.0101(6) 0.067(4) Uani 1 1 d .
H43B H 0.2818 0.7683 -0.0369 0.100 Uiso 1 1 calc R
H43C H 0.2863 0.8542 0.0253 0.100 Uiso 1 1 calc R
H43D H 0.2588 0.7997 0.0044 0.100 Uiso 1 1 calc R
C432 C 0.2737(2) 0.5765(10) 0.0303(6) 0.095(5) Uani 1 1 d .
H43E H 0.2770 0.5783 -0.0201 0.142 Uiso 1 1 calc R
H43F H 0.2551 0.5757 0.0292 0.142 Uiso 1 1 calc R
H43G H 0.2815 0.5152 0.0551 0.142 Uiso 1 1 calc R
C433 C 0.32147(18) 0.6820(10) 0.0678(6) 0.077(4) Uani 1 1 d .
H43H H 0.3218 0.6772 0.0151 0.115 Uiso 1 1 calc R
H43I H 0.3295 0.6214 0.0929 0.115 Uiso 1 1 calc R
H43J H 0.3310 0.7426 0.0882 0.115 Uiso 1 1 calc R
C510 C 0.2844(3) 0.2312(12) 0.5152(9) 0.083(5) Uani 1 1 d .
H51A H 0.2948 0.2637 0.5559 0.099 Uiso 1 1 calc R
C511 C 0.2761(3) 0.2868(11) 0.4495(8) 0.076(4) Uani 1 1 d .
H51B H 0.2814 0.3552 0.4449 0.092 Uiso 1 1 calc R
C518 C 0.1927(2) 0.0178(10) 0.4567(7) 0.115(6) Uani 1 1 d .
H51C H 0.1828 -0.0202 0.4876 0.172 Uiso 1 1 calc R
H51D H 0.1989 0.0812 0.4814 0.172 Uiso 1 1 calc R
H51E H 0.2074 -0.0233 0.4485 0.172 Uiso 1 1 calc R
C512 C 0.2599(2) 0.2372(12) 0.3916(8) 0.058(4) Uani 1 1 d .
C519 C 0.1609(3) -0.0850(9) 0.3376(10) 0.162(9) Uani 1 1 d .
H51F H 0.1536 -0.1179 0.3768 0.242 Uiso 1 1 calc R
H51G H 0.1756 -0.1247 0.3276 0.242 Uiso 1 1 calc R
H51H H 0.1477 -0.0811 0.2929 0.242 Uiso 1 1 calc R
C513 C 0.1431(2) 0.0900(12) 0.4057(7) 0.139(7) Uani 1 1 d .
H51I H 0.1392 0.0397 0.4411 0.209 Uiso 1 1 calc R
H51J H 0.1283 0.0972 0.3656 0.209 Uiso 1 1 calc R
H51K H 0.1469 0.1556 0.4304 0.209 Uiso 1 1 calc R
C521 C 0.1951(2) 0.3234(10) 0.4283(7) 0.095(5) Uani 1 1 d .
H52B H 0.1899 0.3896 0.4450 0.143 Uiso 1 1 calc R
H52C H 0.2139 0.3215 0.4331 0.143 Uiso 1 1 calc R
H52D H 0.1896 0.2696 0.4585 0.143 Uiso 1 1 calc R
C522 C 0.1462(2) 0.3468(9) 0.3302(7) 0.095(5) Uani 1 1 d .
H52E H 0.1467 0.4142 0.3530 0.143 Uiso 1 1 calc R
H52F H 0.1378 0.2987 0.3589 0.143 Uiso 1 1 calc R
H52G H 0.1363 0.3505 0.2799 0.143 Uiso 1 1 calc R
C523 C 0.1914(2) 0.4188(8) 0.2880(7) 0.095(5) Uani 1 1 d .
H52H H 0.1859 0.4790 0.3121 0.143 Uiso 1 1 calc R
H52I H 0.1843 0.4215 0.2352 0.143 Uiso 1 1 calc R
H52J H 0.2102 0.4171 0.2954 0.143 Uiso 1 1 calc R
C531 C 0.1471(2) 0.2408(8) 0.1217(6) 0.073(4) Uani 1 1 d .
H53B H 0.1308 0.2329 0.0873 0.109 Uiso 1 1 calc R
H53C H 0.1614 0.2408 0.0943 0.109 Uiso 1 1 calc R
H53D H 0.1470 0.3052 0.1482 0.109 Uiso 1 1 calc R
C532 C 0.1473(2) 0.0286(9) 0.1209(7) 0.093(5) Uani 1 1 d .
H53E H 0.1306 0.0348 0.0876 0.139 Uiso 1 1 calc R
H53F H 0.1479 -0.0359 0.1477 0.139 Uiso 1 1 calc R
H53G H 0.1612 0.0305 0.0924 0.139 Uiso 1 1 calc R
C533 C 0.11819(17) 0.1303(9) 0.2050(6) 0.078(4) Uani 1 1 d .
H53H H 0.1060 0.1294 0.1581 0.118 Uiso 1 1 calc R
H53I H 0.1149 0.1902 0.2334 0.118 Uiso 1 1 calc R
H53J H 0.1160 0.0687 0.2329 0.118 Uiso 1 1 calc R
H3 H 0.4076(19) 1.440(8) 0.038(6) 0.09(4) Uiso 1 1 d .
H4 H 0.2602(14) 0.771(6) 0.230(4) 0.05(3) Uiso 1 1 d .
H2 H 0.3628(14) 0.252(6) 0.449(4) 0.04(3) Uiso 1 1 d .
H1 H 0.4820(16) 0.529(7) 0.210(5) 0.08(3) Uiso 1 1 d .

loop_
_atom_site_aniso_label
_atom_site_aniso_U_11
_atom_site_aniso_U_22
_atom_site_aniso_U_33
_atom_site_aniso_U_23
_atom_site_aniso_U_13
_atom_site_aniso_U_12
Mo1 0.0315(6) 0.0396(7) 0.0365(6) 0.0086(6) 0.0098(5) 0.0047(6)
Mo2 0.0352(6) 0.0305(6) 0.0283(6) -0.0019(5) 0.0044(5) 0.0004(5)
Mo3 0.0401(7) 0.0415(7) 0.0307(6) 0.0005(5) 0.0040(5) 0.0050(5)
Mo4 0.0391(7) 0.0414(7) 0.0440(7) -0.0020(6) -0.0019(5) -0.0042(6)
Mo5 0.0404(6) 0.0367(7) 0.0485(7) 0.0027(6) 0.0106(5) 0.0014(6)
N1 0.076(8) 0.036(7) 0.030(6) -0.004(5) 0.001(5) -0.004(6)
N2 0.035(6) 0.026(5) 0.034(6) -0.005(5) 0.009(5) 0.000(5)
N3 0.036(6) 0.038(6) 0.044(6) 0.005(5) -0.002(5) -0.005(5)
N4 0.055(8) 0.042(7) 0.066(8) -0.006(6) 0.011(6) -0.006(6)
N5 0.051(7) 0.053(7) 0.049(8) -0.006(6) -0.007(6) 0.003(6)
P11 0.060(3) 0.045(2) 0.056(3) 0.0065(18) 0.022(2) 0.0036(19)
P12 0.0391(19) 0.049(2) 0.0374(19) 0.0004(17) 0.0105(15) 0.0081(17)
P13 0.0364(19) 0.072(3) 0.037(2) 0.0129(18) 0.0081(15) 0.0010(19)
P21 0.072(3) 0.037(2) 0.037(2) -0.0054(16) 0.0066(19) -0.0034(19)
P22 0.0387(19) 0.057(3) 0.038(2) -0.0171(17) 0.0065(16) -0.0106(18)
P23 0.0475(19) 0.043(2) 0.0320(18) 0.0007(16) 0.0118(15) 0.0005(18)
P31 0.085(3) 0.052(3) 0.081(3) 0.017(2) -0.004(2) -0.001(2)
P32 0.052(2) 0.072(3) 0.025(2) 0.0030(18) 0.0049(17) 0.005(2)
P33 0.053(2) 0.070(3) 0.056(2) 0.003(2) 0.0113(18) 0.025(2)
P41 0.043(2) 0.060(3) 0.063(2) 0.0030(19) 0.0041(18) -0.0043(19)
P42 0.040(2) 0.042(2) 0.080(3) -0.002(2) -0.002(2) -0.0020(18)
P43 0.047(2) 0.063(2) 0.058(2) 0.009(2) 0.0099(18) -0.006(2)
P51 0.055(3) 0.086(3) 0.099(3) 0.049(3) 0.031(2) 0.010(2)
P52 0.068(3) 0.063(3) 0.060(3) -0.013(2) 0.012(2) 0.013(2)
P53 0.046(2) 0.065(2) 0.061(2) -0.005(2) 0.0092(18) 0.009(2)
C1 0.036(8) 0.044(8) 0.025(8) -0.009(6) -0.003(6) 0.003(6)
C2 0.071(10) 0.072(11) 0.020(8) -0.008(7) -0.003(7) 0.009(8)
C3 0.073(10) 0.025(7) 0.078(11) -0.010(8) 0.009(8) 0.000(7)
C4 0.062(9) 0.032(8) 0.040(8) 0.007(6) 0.010(7) 0.002(7)
C5 0.047(8) 0.042(8) 0.031(8) 0.012(6) 0.001(6) 0.030(7)
C6 0.031(8) 0.026(8) 0.052(9) -0.012(6) 0.014(6) 0.001(6)
C7 0.018(7) 0.031(7) 0.032(7) 0.004(6) 0.002(5) 0.010(6)
C8 0.029(7) 0.050(9) 0.041(8) -0.026(6) 0.011(6) 0.002(6)
C9 0.026(7) 0.056(9) 0.066(9) -0.042(8) 0.009(6) -0.015(7)
C10 0.066(10) 0.039(8) 0.067(10) 0.005(8) 0.019(8) -0.003(7)
C11 0.063(9) 0.059(10) 0.034(8) 0.019(7) -0.001(6) 0.010(8)
C12 0.052(9) 0.034(8) 0.052(9) 0.014(7) -0.012(7) 0.019(7)
C21 0.030(7) 0.026(7) 0.037(8) -0.010(6) 0.011(6) -0.005(6)
C22 0.037(8) 0.056(9) 0.054(9) -0.003(7) 0.010(7) -0.001(7)
C23 0.079(10) 0.022(7) 0.040(9) 0.002(6) -0.009(7) 0.014(6)
C24 0.055(9) 0.049(9) 0.049(9) 0.010(7) 0.003(7) -0.006(7)
C25 0.042(8) 0.032(7) 0.044(8) -0.004(6) 0.006(6) -0.005(6)
C26 0.017(7) 0.031(7) 0.041(8) -0.005(6) 0.002(6) -0.001(6)
C27 0.014(7) 0.056(9) 0.030(8) -0.007(6) -0.007(6) -0.007(6)
C28 0.022(7) 0.057(9) 0.040(8) 0.007(6) 0.000(6) 0.020(6)
C29 0.027(7) 0.052(10) 0.071(10) -0.038(7) 0.002(7) 0.011(7)
C31 0.039(8) 0.047(8) 0.026(7) 0.004(6) 0.006(6) 0.008(7)
C32 0.071(10) 0.045(9) 0.031(7) -0.015(6) 0.006(7) 0.003(8)
C33 0.067(10) 0.077(10) 0.030(8) 0.009(8) -0.016(7) -0.038(9)
C34 0.039(8) 0.080(12) 0.034(8) 0.029(7) 0.012(7) 0.004(8)
C35 0.038(9) 0.074(10) 0.035(8) 0.004(7) 0.000(7) -0.019(8)
C36 0.017(7) 0.050(9) 0.053(9) 0.003(7) -0.017(6) 0.007(7)
C37 0.039(8) 0.034(7) 0.020(7) 0.000(6) -0.007(6) 0.012(6)
C38 0.075(10) 0.041(8) 0.048(9) -0.003(7) 0.007(7) 0.012(8)
C39 0.066(11) 0.016(8) 0.120(14) -0.004(8) -0.023(9) 0.005(7)
C41 0.064(10) 0.045(9) 0.018(7) 0.003(6) 0.009(7) 0.010(8)
C42 0.089(10) 0.041(9) 0.052(9) -0.014(7) 0.020(7) -0.028(8)
C43 0.125(13) 0.035(8) 0.047(9) -0.007(8) 0.001(9) -0.001(10)
C44 0.088(12) 0.056(10) 0.070(11) 0.008(10) -0.032(9) -0.035(10)
C45 0.059(9) 0.051(9) 0.043(8) -0.003(7) -0.003(7) -0.008(8)
C46 0.035(8) 0.047(9) 0.063(10) -0.002(8) -0.017(7) -0.007(7)
C47 0.041(9) 0.051(9) 0.040(8) 0.011(7) -0.002(7) 0.016(8)
C48 0.079(12) 0.064(11) 0.143(15) 0.002(10) 0.058(11) 0.046(9)
C49 0.088(13) 0.074(12) 0.100(13) 0.004(10) 0.049(10) 0.018(10)
C51 0.059(9) 0.062(9) 0.024(7) 0.015(8) 0.005(6) 0.019(8)
C52 0.058(9) 0.059(10) 0.058(10) -0.006(8) 0.006(7) 0.014(8)
C53 0.052(9) 0.060(11) 0.067(10) -0.003(9) 0.024(7) -0.003(8)
C54 0.034(8) 0.052(10) 0.090(12) -0.030(8) 0.023(8) -0.004(7)
C55 0.035(8) 0.072(10) 0.058(10) -0.013(8) 0.012(7) -0.001(7)
C56 0.039(8) 0.037(9) 0.063(9) 0.004(7) 0.013(7) -0.009(7)
C57 0.014(7) 0.107(13) 0.058(10) 0.007(10) 0.032(7) 0.026(9)
C58 0.070(11) 0.076(11) 0.060(11) 0.007(9) -0.017(8) 0.018(9)
C59 0.078(11) 0.092(14) 0.091(13) 0.022(12) -0.006(9) 0.010(11)
C111 0.108(13) 0.043(9) 0.185(17) -0.036(10) 0.029(12) -0.029(9)
C112 0.124(14) 0.087(12) 0.076(12) 0.042(9) 0.028(10) 0.013(10)
C113 0.101(12) 0.067(10) 0.084(11) 0.010(8) 0.032(9) 0.032(9)
C121 0.052(8) 0.062(9) 0.058(8) 0.026(7) 0.014(6) -0.004(7)
C122 0.081(10) 0.072(10) 0.040(8) 0.027(7) 0.015(7) 0.046(8)
C123 0.078(10) 0.121(13) 0.030(8) -0.012(8) -0.012(7) 0.007(9)
C131 0.027(7) 0.137(14) 0.067(10) 0.024(9) 0.000(7) -0.014(8)
C132 0.057(9) 0.063(9) 0.049(8) 0.001(7) 0.005(7) -0.015(7)
C133 0.047(7) 0.128(12) 0.044(8) 0.014(8) 0.005(6) 0.016(9)
C210 0.045(8) 0.052(8) 0.044(8) -0.013(7) 0.003(7) -0.001(7)
C211 0.025(7) 0.066(10) 0.041(7) -0.003(7) 0.000(6) -0.003(7)
C218 0.138(14) 0.034(8) 0.064(10) 0.005(7) 0.039(9) -0.032(8)
C212 0.079(11) 0.070(10) 0.062(10) -0.004(8) 0.004(8) 0.038(8)
C219 0.032(7) 0.033(7) 0.019(7) -0.009(6) 0.003(5) -0.007(6)
C213 0.082(10) 0.028(7) 0.075(10) -0.011(7) -0.027(8) -0.009(7)
C221 0.067(9) 0.116(13) 0.075(10) -0.019(9) 0.025(7) -0.022(9)
C222 0.037(8) 0.080(10) 0.044(8) 0.008(7) 0.001(6) 0.002(7)
C223 0.035(8) 0.106(13) 0.079(10) -0.039(8) 0.008(7) -0.014(8)
C231 0.083(9) 0.100(10) 0.031(7) 0.020(7) 0.029(6) 0.047(9)
C232 0.097(11) 0.107(11) 0.026(8) 0.009(7) 0.017(7) 0.053(9)
C239 0.156(14) 0.069(10) 0.019(8) -0.005(6) 0.002(8) -0.046(9)
C310 0.063(10) 0.067(12) 0.070(11) 0.014(9) -0.023(8) -0.007(9)
C311 0.050(9) 0.046(9) 0.040(8) 0.002(7) -0.003(6) 0.009(8)
C318 0.114(13) 0.113(13) 0.102(13) 0.052(10) 0.008(10) -0.058(10)
C312 0.035(8) 0.049(9) 0.023(7) 0.010(6) -0.016(6) 0.006(7)
C319 0.19(2) 0.039(10) 0.150(17) -0.034(10) 0.020(14) 0.042(11)
C313 0.098(13) 0.079(12) 0.164(17) 0.072(11) -0.022(11) -0.010(9)
C321 0.103(11) 0.116(12) 0.058(10) 0.019(8) 0.052(8) 0.025(9)
C322 0.106(11) 0.141(14) 0.033(8) -0.006(9) -0.007(8) 0.053(10)
C323 0.107(12) 0.089(11) 0.035(9) -0.029(7) 0.026(8) -0.004(9)
C331 0.075(9) 0.152(14) 0.067(9) -0.014(10) 0.037(7) 0.065(10)
C332 0.055(9) 0.119(13) 0.158(15) 0.032(13) -0.026(9) 0.026(10)
C333 0.042(9) 0.101(12) 0.124(14) -0.023(10) -0.017(9) -0.003(9)
C410 0.068(11) 0.059(10) 0.075(11) 0.004(8) 0.025(9) 0.024(9)
C411 0.046(9) 0.124(14) 0.109(12) 0.045(10) -0.033(8) -0.013(8)
C418 0.040(9) 0.059(10) 0.070(10) 0.014(8) 0.002(8) -0.022(8)
C412 0.055(8) 0.081(10) 0.141(12) 0.000(10) 0.045(8) -0.020(8)
C419 0.044(10) 0.041(10) 0.069(11) 0.027(8) 0.001(8) 0.005(8)
C413 0.068(10) 0.072(10) 0.113(12) -0.010(9) 0.010(9) -0.052(8)
C421 0.041(9) 0.060(9) 0.130(13) 0.002(9) -0.004(9) 0.008(7)
C422 0.044(10) 0.056(10) 0.186(17) 0.014(10) -0.003(10) -0.022(8)
C423 0.069(10) 0.059(10) 0.137(14) -0.032(10) 0.003(10) -0.017(8)
C431 0.070(10) 0.082(10) 0.051(9) 0.022(8) 0.019(7) -0.003(8)
C432 0.121(13) 0.103(13) 0.064(11) -0.028(9) 0.027(9) -0.029(10)
C433 0.044(8) 0.114(12) 0.074(9) 0.043(9) 0.015(7) 0.000(9)
C510 0.082(12) 0.089(14) 0.074(13) -0.019(10) 0.008(9) -0.002(10)
C511 0.095(13) 0.086(12) 0.054(11) -0.009(10) 0.029(9) -0.013(10)
C518 0.111(14) 0.133(15) 0.103(13) 0.082(11) 0.027(11) 0.043(11)
C512 0.045(10) 0.066(11) 0.065(12) -0.030(9) 0.012(8) -0.018(8)
C519 0.105(14) 0.082(12) 0.29(2) 0.124(14) 0.020(14) -0.042(10)
C513 0.066(10) 0.23(2) 0.146(14) 0.077(15) 0.082(10) 0.031(12)
C521 0.095(13) 0.103(13) 0.091(13) -0.034(9) 0.022(10) 0.025(9)
C522 0.072(11) 0.096(11) 0.122(13) -0.037(10) 0.027(9) 0.036(9)
C523 0.117(13) 0.026(8) 0.136(14) 0.004(9) 0.007(11) -0.022(8)
C531 0.077(11) 0.060(10) 0.076(11) 0.004(8) -0.001(8) 0.013(7)
C532 0.092(12) 0.078(11) 0.102(13) -0.021(9) -0.002(9) -0.029(9)
C533 0.054(8) 0.087(10) 0.091(10) 0.006(9) 0.004(7) -0.014(9)

loop_
_atom_type_symbol
_atom_type_description
_atom_type_scat_dispersion_real
_atom_type_scat_dispersion_imag
_atom_type_scat_source
C C 0.0033 0.0016 'International Tables Vol C Tables 4.2.6.8 and 6.1.1.4'
H H 0.0000 0.0000 'International Tables Vol C Tables 4.2.6.8 and 6.1.1.4'
N N 0.0061 0.0033 'International Tables Vol C Tables 4.2.6.8 and 6.1.1.4'
P P 0.1023 0.0942 'International Tables Vol C Tables 4.2.6.8 and 6.1.1.4'
Mo Mo -1.6832 0.6857 'International Tables Vol C Tables 4.2.6.8 and 6.1.1.4'

loop_
_geom_angle_atom_site_label_1
_geom_angle_atom_site_label_2
_geom_angle_atom_site_label_3
_geom_angle
C8 Mo1 C10 66.1(4)
C8 Mo1 C9 35.8(3)
C10 Mo1 C9 36.5(3)
C8 Mo1 C11 77.0(4)
C10 Mo1 C11 35.6(3)
C9 Mo1 C11 63.8(4)
C8 Mo1 C7 35.6(3)
C10 Mo1 C7 74.4(4)
C9 Mo1 C7 61.9(4)
C11 Mo1 C7 62.6(4)
C8 Mo1 P11 136.1(3)
C10 Mo1 P11 85.5(3)
C9 Mo1 P11 102.9(3)
C11 Mo1 P11 99.4(3)
C7 Mo1 P11 159.8(3)
C8 Mo1 P12 86.1(3)
C10 Mo1 P12 140.6(3)
C9 Mo1 P12 105.8(3)
C11 Mo1 P12 161.7(3)
C7 Mo1 P12 99.4(3)
P11 Mo1 P12 97.64(11)
C8 Mo1 P13 132.7(3)
C10 Mo1 P13 130.0(3)
C9 Mo1 P13 157.5(3)
C11 Mo1 P13 97.0(3)
C7 Mo1 P13 99.8(3)
P11 Mo1 P13 91.21(12)
P12 Mo1 P13 89.27(10)
C8 Mo1 C12 63.2(4)
C10 Mo1 C12 61.8(4)
C9 Mo1 C12 72.0(4)
C11 Mo1 C12 34.1(3)
C7 Mo1 C12 34.1(3)
P11 Mo1 C12 131.8(3)
P12 Mo1 C12 130.3(3)
P13 Mo1 C12 85.5(3)
C28 Mo2 C210 64.2(4)
C28 Mo2 C211 75.3(4)
C210 Mo2 C211 34.4(3)
C28 Mo2 C29 35.0(3)
C210 Mo2 C29 35.6(3)
C211 Mo2 C29 62.4(3)
C28 Mo2 C27 35.3(3)
C210 Mo2 C27 72.1(4)
C211 Mo2 C27 61.0(4)
C29 Mo2 C27 60.7(4)
C28 Mo2 P21 137.1(3)
C210 Mo2 P21 84.7(3)
C211 Mo2 P21 96.0(3)
C29 Mo2 P21 103.5(3)
C27 Mo2 P21 155.9(3)
C28 Mo2 P23 89.1(3)
C210 Mo2 P23 147.7(3)
C211 Mo2 P23 157.7(3)
C29 Mo2 P23 112.5(3)
C27 Mo2 P23 97.1(3)
P21 Mo2 P23 106.22(11)
C28 Mo2 P22 131.9(3)
C210 Mo2 P22 124.1(3)
C211 Mo2 P22 91.8(3)
C29 Mo2 P22 151.8(3)
C27 Mo2 P22 97.9(3)
P21 Mo2 P22 89.59(12)
P23 Mo2 P22 86.89(10)
C28 Mo2 C219 62.1(3)
C210 Mo2 C219 60.1(4)
C211 Mo2 C219 33.6(3)
C29 Mo2 C219 70.7(3)
C27 Mo2 C219 33.2(3)
P21 Mo2 C219 127.5(3)
P23 Mo2 C219 124.6(3)
P22 Mo2 C219 81.5(2)
C33 Mo3 C35 64.2(4)
C33 Mo3 C34 36.6(4)
C35 Mo3 C34 35.1(3)
C33 Mo3 C32 36.0(3)
C35 Mo3 C32 77.0(4)
C34 Mo3 C32 65.7(4)
C33 Mo3 C36 73.1(4)
C35 Mo3 C36 35.7(3)
C34 Mo3 C36 62.5(4)
C32 Mo3 C36 62.7(4)
C33 Mo3 P31 85.7(3)
C35 Mo3 P31 127.1(3)
C34 Mo3 P31 95.9(3)
C32 Mo3 P31 104.0(3)
C36 Mo3 P31 157.5(3)
C33 Mo3 C31 62.5(4)
C35 Mo3 C31 63.6(4)
C34 Mo3 C31 74.5(4)
C32 Mo3 C31 35.1(3)
C36 Mo3 C31 33.9(3)
P31 Mo3 C31 138.6(3)
C33 Mo3 P32 139.5(4)
C35 Mo3 P32 86.4(3)
C34 Mo3 P32 104.1(3)
C32 Mo3 P32 162.0(3)
C36 Mo3 P32 99.6(3)
P31 Mo3 P32 91.56(13)
C31 Mo3 P32 129.7(3)
C33 Mo3 P33 128.7(4)
C35 Mo3 P33 139.1(3)
C34 Mo3 P33 161.1(3)
C32 Mo3 P33 96.1(3)
C36 Mo3 P33 105.3(3)
P31 Mo3 P33 93.74(14)
C31 Mo3 P33 87.5(3)
P32 Mo3 P33 91.85(11)
C43 Mo4 C42 36.2(3)
C43 Mo4 C44 35.4(4)
C42 Mo4 C44 63.3(4)
C43 Mo4 C45 64.6(4)
C42 Mo4 C45 76.6(4)
C44 Mo4 C45 34.4(4)
C43 Mo4 P42 96.0(4)
C42 Mo4 P42 128.6(3)
C44 Mo4 P42 87.0(4)
C45 Mo4 P42 102.5(3)
C43 Mo4 P41 116.7(4)
C42 Mo4 P41 88.2(3)
C44 Mo4 P41 151.0(4)
C45 Mo4 P41 147.9(3)
P42 Mo4 P41 109.04(12)
C43 Mo4 C46 73.5(4)
C42 Mo4 C46 62.9(4)
C44 Mo4 C46 59.8(4)
C45 Mo4 C46 34.6(3)
P42 Mo4 C46 136.6(3)
P41 Mo4 C46 113.3(3)
C43 Mo4 P43 153.5(4)
C42 Mo4 P43 143.6(3)
C44 Mo4 P43 118.9(4)
C45 Mo4 P43 89.0(3)
P42 Mo4 P43 86.88(13)
P41 Mo4 P43 86.80(11)
C46 Mo4 P43 86.3(3)
C43 Mo4 C41 60.7(4)
C42 Mo4 C41 33.4(3)
C44 Mo4 C41 69.7(4)
C45 Mo4 C41 62.3(4)
P42 Mo4 C41 155.6(3)
P41 Mo4 C41 89.5(3)
C46 Mo4 C41 34.7(3)
P43 Mo4 C41 110.5(3)
C53 Mo5 C55 65.1(4)
C53 Mo5 C54 35.5(4)
C55 Mo5 C54 36.4(4)
C53 Mo5 C52 36.1(3)
C55 Mo5 C52 76.7(4)
C54 Mo5 C52 64.2(4)
C53 Mo5 C56 75.7(4)
C55 Mo5 C56 35.8(3)
C54 Mo5 C56 64.0(4)
C52 Mo5 C56 64.1(4)
C53 Mo5 C51 62.9(4)
C55 Mo5 C51 63.8(4)
C54 Mo5 C51 74.0(4)
C52 Mo5 C51 34.6(3)
C56 Mo5 C51 35.4(3)
C53 Mo5 P53 83.8(3)
C55 Mo5 P53 126.5(3)
C54 Mo5 P53 94.4(3)
C52 Mo5 P53 103.4(3)
C56 Mo5 P53 157.9(3)
C51 Mo5 P53 137.6(3)
C53 Mo5 P51 139.8(4)
C55 Mo5 P51 85.9(3)
C54 Mo5 P51 105.6(4)
C52 Mo5 P51 161.0(3)
C56 Mo5 P51 97.3(3)
C51 Mo5 P51 129.3(3)
P53 Mo5 P51 92.98(13)
C53 Mo5 P52 128.6(4)
C55 Mo5 P52 140.4(3)
C54 Mo5 P52 160.9(3)
C52 Mo5 P52 97.0(3)
C56 Mo5 P52 106.1(3)
C51 Mo5 P52 88.7(3)
P53 Mo5 P52 93.07(12)
P51 Mo5 P52 91.56(14)
C12 N1 C1 106.3(9)
C219 N2 C21 104.0(9)
C31 N3 C312 105.2(9)
C41 N4 C419 104.7(11)
C512 N5 C51 105.3(10)
C112 P11 C113 100.6(5)
C112 P11 C111 100.3(6)
C113 P11 C111 96.8(6)
C112 P11 Mo1 115.3(4)
C113 P11 Mo1 125.4(4)
C111 P11 Mo1 114.1(4)
C123 P12 C122 100.4(5)
C123 P12 C121 98.3(5)
C122 P12 C121 98.3(5)
C123 P12 Mo1 111.8(4)
C122 P12 Mo1 117.8(4)
C121 P12 Mo1 125.9(3)
C133 P13 C131 97.2(5)
C133 P13 C132 99.6(5)
C131 P13 C132 100.8(5)
C133 P13 Mo1 117.1(3)
C131 P13 Mo1 122.6(4)
C132 P13 Mo1 115.6(3)
C213 P21 C218 98.9(5)
C213 P21 C212 99.7(5)
C218 P21 C212 98.6(5)
C213 P21 Mo2 123.0(4)
C218 P21 Mo2 118.8(4)
C212 P21 Mo2 113.6(4)
C223 P22 C221 100.9(5)
C223 P22 C222 100.0(5)
C221 P22 C222 97.4(5)
C223 P22 Mo2 122.1(4)
C221 P22 Mo2 114.9(4)
C222 P22 Mo2 117.5(3)
C231 P23 C232 97.0(5)
C231 P23 C239 98.2(5)
C232 P23 C239 100.7(5)
C231 P23 Mo2 113.4(3)
C232 P23 Mo2 122.4(4)
C239 P23 Mo2 120.3(3)
C318 P31 C319 101.7(7)
C318 P31 C313 98.3(6)
C319 P31 C313 97.9(7)
C318 P31 Mo3 116.2(4)
C319 P31 Mo3 113.3(5)
C313 P31 Mo3 125.5(4)
C321 P32 C323 97.7(5)
C321 P32 C322 99.7(5)
C323 P32 C322 99.9(6)
C321 P32 Mo3 116.1(4)
C323 P32 Mo3 115.7(4)
C322 P32 Mo3 123.4(4)
C331 P33 C332 98.5(6)
C331 P33 C333 98.3(6)
C332 P33 C333 98.5(6)
C331 P33 Mo3 115.2(4)
C332 P33 Mo3 126.0(4)
C333 P33 Mo3 115.6(4)
C413 P41 C412 99.0(5)
C413 P41 C411 99.9(6)
C412 P41 C411 99.4(6)
C413 P41 Mo4 120.3(4)
C412 P41 Mo4 114.6(4)
C411 P41 Mo4 119.7(4)
C421 P42 C422 101.4(6)
C421 P42 C423 97.6(6)
C422 P42 C423 99.8(6)
C421 P42 Mo4 121.8(4)
C422 P42 Mo4 118.4(4)
C423 P42 Mo4 113.9(4)
C433 P43 C431 97.1(5)
C433 P43 C432 101.0(6)
C431 P43 C432 99.6(5)
C433 P43 Mo4 115.2(4)
C431 P43 Mo4 124.2(4)
C432 P43 Mo4 115.8(4)
C518 P51 C513 96.6(6)
C518 P51 C519 99.9(7)
C513 P51 C519 99.2(7)
C518 P51 Mo5 118.1(5)
C513 P51 Mo5 124.4(5)
C519 P51 Mo5 114.4(5)
C523 P52 C522 98.4(6)
C523 P52 C521 99.1(6)
C522 P52 C521 100.2(6)
C523 P52 Mo5 116.4(4)
C522 P52 Mo5 124.8(4)
C521 P52 Mo5 113.8(4)
C531 P53 C533 98.3(5)
C531 P53 C532 98.6(5)
C533 P53 C532 95.4(5)
C531 P53 Mo5 114.7(4)
C533 P53 Mo5 127.2(4)
C532 P53 Mo5 117.2(4)
N1 C1 C2 130.1(11)
N1 C1 C6 112.1(10)
C2 C1 C6 117.7(11)
C3 C2 C1 121.5(11)
C2 C3 C4 118.1(11)
C5 C4 C3 123.3(11)
C4 C5 C6 118.3(11)
C5 C6 C1 121.0(11)
C5 C6 C7 134.6(11)
C1 C6 C7 104.3(10)
C8 C7 C12 123.2(11)
C8 C7 C6 133.2(10)
C12 C7 C6 103.2(9)
C8 C7 Mo1 68.9(6)
C12 C7 Mo1 78.1(7)
C6 C7 Mo1 132.3(7)
C9 C8 C7 116.4(11)
C9 C8 Mo1 73.6(6)
C7 C8 Mo1 75.6(6)
C8 C9 C10 121.5(10)
C8 C9 Mo1 70.6(6)
C10 C9 Mo1 70.4(6)
C11 C10 C9 119.2(11)
C11 C10 Mo1 74.4(7)
C9 C10 Mo1 73.1(6)
C10 C11 C12 120.4(11)
C10 C11 Mo1 70.0(6)
C12 C11 Mo1 79.3(7)
N1 C12 C11 128.7(11)
N1 C12 C7 113.9(10)
C11 C12 C7 117.3(11)
N1 C12 Mo1 134.7(8)
C11 C12 Mo1 66.7(7)
C7 C12 Mo1 67.7(6)
C22 C21 N2 127.5(11)
C22 C21 C26 119.9(11)
N2 C21 C26 112.5(9)
C21 C22 C23 119.3(11)
C24 C23 C22 119.8(10)
C25 C24 C23 119.5(11)
C24 C25 C26 122.9(12)
C25 C26 C21 118.4(10)
C25 C26 C27 137.8(11)
C21 C26 C27 103.9(10)
C28 C27 C219 122.9(11)
C28 C27 C26 132.7(11)
C219 C27 C26 104.2(10)
C28 C27 Mo2 67.1(6)
C219 C27 Mo2 79.3(6)
C26 C27 Mo2 132.7(7)
C29 C28 C27 117.5(11)
C29 C28 Mo2 75.7(6)
C27 C28 Mo2 77.6(6)
C28 C29 C210 119.3(11)
C28 C29 Mo2 69.3(6)
C210 C29 Mo2 70.0(6)
C36 C31 N3 113.2(11)
C36 C31 C32 118.3(11)
N3 C31 C32 128.5(11)
C36 C31 Mo3 70.6(7)
N3 C31 Mo3 134.8(7)
C32 C31 Mo3 67.9(6)
C33 C32 C31 117.4(11)
C33 C32 Mo3 69.6(6)
C31 C32 Mo3 77.0(6)
C32 C33 C34 123.5(13)
C32 C33 Mo3 74.4(6)
C34 C33 Mo3 73.6(6)
C35 C34 C33 118.3(12)
C35 C34 Mo3 72.2(7)
C33 C34 Mo3 69.9(6)
C34 C35 C36 118.7(12)
C34 C35 Mo3 72.7(7)
C36 C35 Mo3 75.1(7)
C31 C36 C35 123.1(12)
C31 C36 C37 104.6(11)
C35 C36 C37 132.1(12)
C31 C36 Mo3 75.4(7)
C35 C36 Mo3 69.2(7)
C37 C36 Mo3 133.6(7)
C38 C37 C312 116.9(12)
C38 C37 C36 135.9(12)
C312 C37 C36 107.2(10)
C39 C38 C37 119.4(12)
C310 C39 C38 121.7(13)
N4 C41 C42 129.3(12)
N4 C41 C46 111.2(11)
C42 C41 C46 119.4(12)
N4 C41 Mo4 134.5(8)
C42 C41 Mo4 65.3(6)
C46 C41 Mo4 70.2(7)
C41 C42 C43 118.5(12)
C41 C42 Mo4 81.2(7)
C43 C42 Mo4 70.5(6)
C44 C43 C42 118.5(13)
C44 C43 Mo4 74.0(7)
C42 C43 Mo4 73.2(6)
C45 C44 C43 125.2(13)
C45 C44 Mo4 73.4(7)
C43 C44 Mo4 70.6(7)
C44 C45 C46 116.0(12)
C44 C45 Mo4 72.2(7)
C46 C45 Mo4 77.0(7)
C47 C46 C45 135.2(14)
C47 C46 C41 104.8(11)
C45 C46 C41 119.8(13)
C47 C46 Mo4 132.8(8)
C45 C46 Mo4 68.4(7)
C41 C46 Mo4 75.1(7)
C48 C47 C46 131.8(14)
C48 C47 C419 122.0(14)
C46 C47 C419 106.0(12)
C47 C48 C49 116.8(14)
C410 C49 C48 119.7(14)
C52 C51 N5 128.9(13)
C52 C51 C56 120.7(14)
N5 C51 C56 110.4(10)
C52 C51 Mo5 68.6(7)
N5 C51 Mo5 133.5(8)
C56 C51 Mo5 71.6(7)
C51 C52 C53 119.5(13)
C51 C52 Mo5 76.7(7)
C53 C52 Mo5 69.8(7)
C54 C53 C52 121.7(13)
C54 C53 Mo5 74.0(7)
C52 C53 Mo5 74.1(7)
C53 C54 C55 119.6(12)
C53 C54 Mo5 70.5(7)
C55 C54 Mo5 70.6(7)
C54 C55 C56 120.6(13)
C54 C55 Mo5 73.0(7)
C56 C55 Mo5 76.9(7)
C55 C56 C51 117.2(13)
C55 C56 C57 138.7(13)
C51 C56 C57 103.8(11)
C55 C56 Mo5 67.3(6)
C51 C56 Mo5 72.9(7)
C57 C56 Mo5 135.1(8)
C512 C57 C58 121.1(15)
C512 C57 C56 107.1(13)
C58 C57 C56 131.8(16)
C59 C58 C57 119.1(14)
C58 C59 C510 119.8(15)
C211 C210 C29 120.8(11)
C211 C210 Mo2 74.2(6)
C29 C210 Mo2 74.5(6)
C210 C211 C219 121.4(11)
C210 C211 Mo2 71.3(6)
C219 C211 Mo2 82.0(6)
N2 C219 C27 115.4(10)
N2 C219 C211 129.6(11)
C27 C219 C211 114.9(10)
N2 C219 Mo2 136.2(7)
C27 C219 Mo2 67.6(6)
C211 C219 Mo2 64.4(5)
C39 C310 C311 120.4(13)
C312 C311 C310 118.4(12)
C311 C312 N3 127.0(12)
C311 C312 C37 123.2(12)
N3 C312 C37 109.8(10)
C418 C410 C49 124.4(14)
C410 C418 C419 117.4(12)
N4 C419 C47 113.4(13)
N4 C419 C418 127.3(13)
C47 C419 C418 119.4(14)
C511 C510 C59 121.3(15)
C512 C511 C510 117.6(14)
N5 C512 C57 113.2(13)
N5 C512 C511 125.7(15)
C57 C512 C511 121.0(16)

loop_
_geom_bond_atom_site_label_1
_geom_bond_atom_site_label_2
_geom_bond_distance
Mo1 C8 2.271(10)
Mo1 C10 2.273(11)
Mo1 C9 2.309(9)
Mo1 C11 2.330(10)
Mo1 C7 2.358(10)
Mo1 P11 2.379(3)
Mo1 P12 2.403(3)
Mo1 P13 2.462(3)
Mo1 C12 2.493(12)
Mo2 C28 2.265(10)
Mo2 C210 2.287(10)
Mo2 C211 2.323(9)
Mo2 C29 2.346(10)
Mo2 C27 2.401(11)
Mo2 P21 2.411(3)
Mo2 P23 2.427(3)
Mo2 P22 2.489(3)
Mo2 C219 2.552(10)
Mo3 C33 2.223(9)
Mo3 C35 2.265(12)
Mo3 C34 2.271(11)
Mo3 C32 2.284(10)
Mo3 C36 2.342(11)
Mo3 P31 2.388(4)
Mo3 C31 2.403(11)
Mo3 P32 2.406(3)
Mo3 P33 2.411(3)
Mo4 C43 2.289(11)
Mo4 C42 2.324(10)
Mo4 C44 2.333(11)
Mo4 C45 2.348(11)
Mo4 P42 2.413(3)
Mo4 P41 2.422(3)
Mo4 C46 2.460(13)
Mo4 P43 2.476(3)
Mo4 C41 2.527(12)
Mo5 C53 2.234(11)
Mo5 C55 2.248(11)
Mo5 C54 2.278(11)
Mo5 C52 2.288(12)
Mo5 C56 2.374(12)
Mo5 C51 2.391(13)
Mo5 P53 2.391(3)
Mo5 P51 2.398(4)
Mo5 P52 2.422(4)
N1 C12 1.350(12)
N1 C1 1.363(12)
N2 C219 1.328(11)
N2 C21 1.398(11)
N3 C31 1.395(12)
N3 C312 1.404(12)
N4 C41 1.352(13)
N4 C419 1.379(14)
N5 C512 1.373(15)
N5 C51 1.408(14)
P11 C112 1.823(11)
P11 C113 1.867(11)
P11 C111 1.864(12)
P12 C123 1.823(10)
P12 C122 1.831(11)
P12 C121 1.855(9)
P13 C133 1.804(9)
P13 C131 1.822(11)
P13 C132 1.839(10)
P21 C213 1.807(9)
P21 C218 1.808(11)
P21 C212 1.821(10)
P22 C223 1.802(9)
P22 C221 1.815(10)
P22 C222 1.843(10)
P23 C231 1.825(9)
P23 C232 1.832(11)
P23 C239 1.853(10)
P31 C318 1.856(11)
P31 C319 1.866(13)
P31 C313 1.875(12)
P32 C321 1.822(10)
P32 C323 1.834(11)
P32 C322 1.866(9)
P33 C331 1.827(9)
P33 C332 1.846(11)
P33 C333 1.849(11)
P41 C413 1.820(11)
P41 C412 1.820(10)
P41 C411 1.831(10)
P42 C421 1.809(11)
P42 C422 1.814(12)
P42 C423 1.820(12)
P43 C433 1.808(9)
P43 C431 1.843(10)
P43 C432 1.847(11)
P51 C518 1.829(12)
P51 C513 1.858(11)
P51 C519 1.863(14)
P52 C523 1.829(11)
P52 C522 1.843(11)
P52 C521 1.887(12)
P53 C531 1.811(10)
P53 C533 1.814(9)
P53 C532 1.834(11)
C1 C2 1.405(14)
C1 C6 1.443(13)
C2 C3 1.391(13)
C3 C4 1.404(13)
C4 C5 1.371(13)
C5 C6 1.389(13)
C6 C7 1.487(13)
C7 C8 1.415(12)
C7 C12 1.430(13)
C8 C9 1.407(13)
C9 C10 1.435(13)
C10 C11 1.407(13)
C11 C12 1.421(13)
C21 C22 1.374(13)
C21 C26 1.438(13)
C22 C23 1.421(13)
C23 C24 1.415(13)
C24 C25 1.336(12)
C25 C26 1.387(13)
C26 C27 1.457(13)
C27 C28 1.421(13)
C27 C219 1.421(13)
C28 C29 1.387(13)
C29 C210 1.416(13)
C31 C36 1.386(14)
C31 C32 1.419(13)
C32 C33 1.395(13)
C33 C34 1.410(14)
C34 C35 1.369(14)
C35 C36 1.413(14)
C36 C37 1.456(14)
C37 C38 1.412(13)
C37 C312 1.415(13)
C38 C39 1.386(14)
C39 C310 1.359(15)
C41 C42 1.408(13)
C41 C46 1.487(14)
C42 C43 1.434(14)
C43 C44 1.408(15)
C44 C45 1.383(15)
C45 C46 1.435(14)
C46 C47 1.391(15)
C47 C48 1.382(15)
C47 C419 1.413(15)
C48 C49 1.439(16)
C49 C410 1.371(15)
C51 C52 1.396(13)
C51 C56 1.451(14)
C52 C53 1.402(14)
C53 C54 1.376(14)
C54 C55 1.414(14)
C55 C56 1.424(14)
C56 C57 1.459(15)
C57 C512 1.375(15)
C57 C58 1.406(15)
C58 C59 1.364(15)
C59 C510 1.411(16)
C210 C211 1.365(12)
C211 C219 1.426(13)
C310 C311 1.403(15)
C311 C312 1.354(13)
C410 C418 1.350(15)
C418 C419 1.427(15)
C510 C511 1.402(16)
C511 C512 1.389(15)
